data_2207188
loop_
_publ_author_name
'Jeannie Bee-Jan Teh'
'Hoong-Kun Fun'
'Ibrahim Abdul Razak'
'Nawong Boonnak'
'Suchada Chantrapromma'
'Chatchanok Karalai'

_publ_section_title
;
 3,5,7-Trimethoxy-2-phenyl-4<i>H</i>-1-benzopyran-4-one
;
_journal_coeditor_code CI6672
_journal_issue 11
_journal_name_full 'Acta Crystallographica Section E'
_journal_page_first o3653
_journal_page_last o3655
_journal_paper_doi 10.1107/S1600536805031971
_journal_volume 61
_journal_year 2005
_chemical_formula_iupac 'C18 H16 O5'
_chemical_formula_moiety 'C18 H16 O5'
_chemical_formula_sum 'C18 H16 O5'
_chemical_formula_weight 312.31
_chemical_melting_point .476E-305
_chemical_name_common
;
3,5,7-trimethoxy-flavone
;
_chemical_name_systematic
;
3,5,7-trimethoxy-2-phenyl-4H-1-benzopyran-4-one
;
_space_group_IT_number 14
_symmetry_cell_setting monoclinic
_symmetry_space_group_name_Hall '-P 2ybc'
_symmetry_space_group_name_H-M 'P 1 21/c 1'
_atom_sites_solution_hydrogens geom
_atom_sites_solution_primary direct
_atom_sites_solution_secondary difmap
_audit_creation_method SHELXL-97
_cell_angle_alpha 90.00
_cell_angle_beta 109.4660(10)
_cell_angle_gamma 90.00
_cell_formula_units_Z 4
_cell_length_a 7.4026(2)
_cell_length_b 18.4985(4)
_cell_length_c 11.4109(2)
_cell_measurement_reflns_used 5703
_cell_measurement_temperature 100.00(10)
_cell_measurement_theta_max 30.09
_cell_measurement_theta_min 2.19
_cell_volume 1473.26(6)
_computing_cell_refinement APEX2
_computing_data_collection 'APEX2 (Bruker, 2005)'
_computing_data_reduction 'SAINT (Bruker, 2005)'
_computing_molecular_graphics SHELXTL
_computing_publication_material 'SHELXTL and PLATON (Spek, 2003)'
_computing_structure_refinement SHELXTL
_computing_structure_solution 'SHELXTL (Sheldrick, 1998)'
_diffrn_ambient_temperature 100.0(10)
_diffrn_detector_area_resol_mean 8.33
_diffrn_measured_fraction_theta_full 1.000
_diffrn_measured_fraction_theta_max 1.000
_diffrn_measurement_device_type
;
Bruker SMART APEX-2 CCD area-detector with  Oxford Cyrosystems Cobra
low-temperature attachment
;
_diffrn_measurement_method \w
_diffrn_radiation_monochromator graphite
_diffrn_radiation_source 'fine-focus sealed tube'
_diffrn_radiation_type MoK\a
_diffrn_radiation_wavelength 0.71073
_diffrn_reflns_av_R_equivalents 0.0266
_diffrn_reflns_av_sigmaI/netI 0.0202
_diffrn_reflns_limit_h_max 10
_diffrn_reflns_limit_h_min -10
_diffrn_reflns_limit_k_max 26
_diffrn_reflns_limit_k_min -26
_diffrn_reflns_limit_l_max 16
_diffrn_reflns_limit_l_min -16
_diffrn_reflns_number 27408
_diffrn_reflns_theta_full 30.09
_diffrn_reflns_theta_max 30.09
_diffrn_reflns_theta_min 2.19
_diffrn_standards_decay_% 0
_diffrn_standards_number 0
_exptl_absorpt_coefficient_mu 0.103
_exptl_absorpt_correction_T_max 0.978
_exptl_absorpt_correction_T_min 0.964
_exptl_absorpt_correction_type multi-scan
_exptl_absorpt_process_details '(SADABS; Bruker, 2005)'
_exptl_crystal_colour colourless
_exptl_crystal_density_diffrn 1.408
_exptl_crystal_density_method 'not measured'
_exptl_crystal_description Block
_exptl_crystal_F_000 656
_exptl_crystal_size_max 0.58
_exptl_crystal_size_mid 0.30
_exptl_crystal_size_min 0.22
_refine_diff_density_max 0.439
_refine_diff_density_min -0.203
_refine_ls_extinction_method none
_refine_ls_goodness_of_fit_ref 1.058
_refine_ls_hydrogen_treatment constr
_refine_ls_matrix_type full
_refine_ls_number_parameters 211
_refine_ls_number_reflns 4323
_refine_ls_number_restraints 0
_refine_ls_restrained_S_all 1.058
_refine_ls_R_factor_all 0.0493
_refine_ls_R_factor_gt 0.0419
_refine_ls_shift/su_max 0.001
_refine_ls_shift/su_mean 0.000
_refine_ls_structure_factor_coef Fsqd
_refine_ls_weighting_details 'calc w = 1/[\s^2^(Fo^2^)+(0.054P)^2^+0.5096P] where P = (Fo^2^+2Fc^2^)/3'
_refine_ls_weighting_scheme calc
_refine_ls_wR_factor_gt 0.1063
_refine_ls_wR_factor_ref 0.1113
_reflns_number_gt 3718
_reflns_number_total 4323
_reflns_threshold_expression I>2\s(I)
_cod_data_source_file ci6672.cif
_cod_data_source_block I
_cod_depositor_comments
;
The following automatic conversions were performed:
'_symmetry_cell_setting' value 'Monoclinic' changed to 'monoclinic'
according to '/home/saulius/struct/CIF-dictionaries/cif_core.dic'
dictionary named 'cif_core.dic' version 2.4.1 from 2010-06-29.

Automatic conversion script
Id: cif_fix_enum 1527 2010-12-29 10:47:43Z saulius 

The following automatic conversions were performed:

'_symmetry_cell_setting' value 'Monoclinic' changed to 'monoclinic'
according to /home/saulius/struct/CIF-dictionaries/cif_core.dic
dictionary named 'cif_core.dic' version 2.4.1 from 2010-06-29.

Automatic conversion script
Id: cif_fix_values 1715 2011-07-08 13:25:40Z adriana 
;
_cod_original_sg_symbol_H-M 'P 21/c'
_cod_database_code 2207188

loop_
_symmetry_equiv_pos_as_xyz
'x, y, z'
'-x, y+1/2, -z+1/2'
'-x, -y, -z'
'x, -y-1/2, z-1/2'

loop_
_atom_site_label
_atom_site_fract_x
_atom_site_fract_y
_atom_site_fract_z
_atom_site_U_iso_or_equiv
_atom_site_adp_type
_atom_site_calc_flag
_atom_site_refinement_flags
_atom_site_occupancy
_atom_site_type_symbol
O1 0.86678(11) 0.39286(4) 0.48193(6) 0.01615(16) Uani d . 1 O
O2 0.67054(12) 0.52789(4) 0.18461(7) 0.02273(18) Uani d . 1 O
O3 0.78003(12) 0.38991(4) 0.15078(7) 0.02204(18) Uani d . 1 O
O4 0.57397(12) 0.62108(4) 0.33569(7) 0.02214(18) Uani d . 1 O
O5 0.72816(12) 0.55707(4) 0.75880(7) 0.02117(17) Uani d . 1 O
C1 0.72141(14) 0.50762(5) 0.40082(9) 0.01562(19) Uani d . 1 C
C2 0.65075(15) 0.57440(6) 0.43141(10) 0.0173(2) Uani d . 1 C
C3 0.65707(15) 0.58849(6) 0.55125(10) 0.0178(2) Uani d . 1 C
H3 0.6101 0.6321 0.5697 0.021 Uiso calc R 1 H
C4 0.73417(15) 0.53732(6) 0.64558(9) 0.0171(2) Uani d . 1 C
C5 0.80702(15) 0.47229(5) 0.62123(9) 0.01627(19) Uani d . 1 C
H5 0.8609 0.4388 0.6840 0.020 Uiso calc R 1 H
C6 0.79632(14) 0.45903(5) 0.49866(9) 0.01492(19) Uani d . 1 C
C7 0.85753(14) 0.37034(5) 0.36575(9) 0.01533(19) Uani d . 1 C
C8 0.78323(15) 0.41362(6) 0.26554(9) 0.0169(2) Uani d . 1 C
C9 0.71915(15) 0.48765(6) 0.27597(9) 0.0170(2) Uani d . 1 C
C10 0.93817(15) 0.29726(5) 0.36940(9) 0.01576(19) Uani d . 1 C
C11 0.92161(16) 0.24703(6) 0.45692(10) 0.0195(2) Uani d . 1 C
H11 0.8573 0.2597 0.5114 0.023 Uiso calc R 1 H
C12 1.00047(18) 0.17831(6) 0.46315(10) 0.0222(2) Uani d . 1 C
H12 0.9875 0.1451 0.5210 0.027 Uiso calc R 1 H
C13 1.09867(17) 0.15920(6) 0.38290(10) 0.0209(2) Uani d . 1 C
H13 1.1520 0.1133 0.3873 0.025 Uiso calc R 1 H
C14 1.11673(16) 0.20892(6) 0.29614(10) 0.0210(2) Uani d . 1 C
H14 1.1822 0.1962 0.2424 0.025 Uiso calc R 1 H
C15 1.03773(16) 0.27748(6) 0.28924(10) 0.0189(2) Uani d . 1 C
H15 1.0509 0.3105 0.2311 0.023 Uiso calc R 1 H
C16 0.58954(18) 0.38279(6) 0.06168(10) 0.0247(2) Uani d . 1 C
H16A 0.5961 0.3585 -0.0112 0.037 Uiso calc R 1 H
H16B 0.5344 0.4299 0.0393 0.037 Uiso calc R 1 H
H16C 0.5115 0.3552 0.0977 0.037 Uiso calc R 1 H
C17 0.49941(19) 0.68785(6) 0.36346(12) 0.0286(3) Uani d . 1 C
H17A 0.4499 0.7160 0.2889 0.043 Uiso calc R 1 H
H17B 0.5998 0.7143 0.4235 0.043 Uiso calc R 1 H
H17C 0.3985 0.6781 0.3966 0.043 Uiso calc R 1 H
C18 0.79792(18) 0.50531(7) 0.85730(10) 0.0242(2) Uani d . 1 C
H18A 0.7790 0.5235 0.9311 0.036 Uiso calc R 1 H
H18B 0.9320 0.4971 0.8732 0.036 Uiso calc R 1 H
H18C 0.7294 0.4607 0.8334 0.036 Uiso calc R 1 H

loop_
_atom_site_aniso_label
_atom_site_aniso_U_11
_atom_site_aniso_U_22
_atom_site_aniso_U_33
_atom_site_aniso_U_12
_atom_site_aniso_U_13
_atom_site_aniso_U_23
O1 0.0192(4) 0.0145(3) 0.0149(3) 0.0020(3) 0.0059(3) -0.0004(2)
O2 0.0264(4) 0.0208(4) 0.0205(4) 0.0003(3) 0.0072(3) 0.0062(3)
O3 0.0235(4) 0.0292(4) 0.0140(3) 0.0053(3) 0.0071(3) 0.0008(3)
O4 0.0254(4) 0.0169(4) 0.0253(4) 0.0056(3) 0.0099(3) 0.0058(3)
O5 0.0231(4) 0.0211(4) 0.0182(3) 0.0036(3) 0.0054(3) -0.0032(3)
C1 0.0131(4) 0.0160(4) 0.0180(4) -0.0012(3) 0.0056(4) 0.0011(3)
C2 0.0135(4) 0.0164(5) 0.0219(5) -0.0007(4) 0.0055(4) 0.0023(4)
C3 0.0151(5) 0.0150(4) 0.0233(5) -0.0002(4) 0.0062(4) -0.0021(4)
C4 0.0136(4) 0.0184(5) 0.0185(4) -0.0023(4) 0.0045(4) -0.0037(4)
C5 0.0144(4) 0.0167(4) 0.0164(4) -0.0006(4) 0.0034(4) -0.0006(3)
C6 0.0127(4) 0.0141(4) 0.0181(4) -0.0010(3) 0.0052(3) -0.0010(3)
C7 0.0141(4) 0.0174(4) 0.0152(4) -0.0012(4) 0.0058(3) -0.0011(3)
C8 0.0159(5) 0.0200(5) 0.0156(4) 0.0006(4) 0.0064(4) 0.0007(4)
C9 0.0142(4) 0.0183(5) 0.0184(4) -0.0023(4) 0.0055(4) 0.0024(4)
C10 0.0155(4) 0.0161(4) 0.0151(4) -0.0007(4) 0.0044(3) -0.0017(3)
C11 0.0239(5) 0.0190(5) 0.0184(4) 0.0011(4) 0.0110(4) -0.0002(4)
C12 0.0307(6) 0.0174(5) 0.0212(5) 0.0020(4) 0.0121(4) 0.0016(4)
C13 0.0247(5) 0.0171(5) 0.0207(5) 0.0021(4) 0.0072(4) -0.0029(4)
C14 0.0228(5) 0.0219(5) 0.0205(5) 0.0014(4) 0.0103(4) -0.0031(4)
C15 0.0207(5) 0.0198(5) 0.0181(4) -0.0005(4) 0.0089(4) 0.0001(4)
C16 0.0281(6) 0.0259(6) 0.0176(5) 0.0011(5) 0.0042(4) 0.0000(4)
C17 0.0327(6) 0.0203(5) 0.0346(6) 0.0087(5) 0.0137(5) 0.0057(5)
C18 0.0275(6) 0.0263(5) 0.0172(5) 0.0047(5) 0.0054(4) -0.0022(4)

loop_
_atom_type_symbol
_atom_type_description
_atom_type_scat_dispersion_real
_atom_type_scat_dispersion_imag
_atom_type_scat_source
C C 0.0033 0.0016 'International Tables Vol C Tables 4.2.6.8 and 6.1.1.4'
H H 0.0000 0.0000 'International Tables Vol C Tables 4.2.6.8 and 6.1.1.4'
O O 0.0106 0.0060 'International Tables Vol C Tables 4.2.6.8 and 6.1.1.4'

loop_
_geom_angle_atom_site_label_1
_geom_angle_atom_site_label_2
_geom_angle_atom_site_label_3
_geom_angle
_geom_angle_publ_flag
C6 O1 C7 120.58(8) ?
C8 O3 C16 113.77(8) yes
C2 O4 C17 117.34(9) yes
C4 O5 C18 116.65(8) yes
C6 C1 C2 116.19(9) ?
C6 C1 C9 119.18(9) ?
C2 C1 C9 124.64(9) ?
O4 C2 C3 122.97(10) ?
O4 C2 C1 116.22(9) ?
C3 C2 C1 120.79(9) ?
C2 C3 C4 120.28(10) ?
C2 C3 H3 119.9 ?
C4 C3 H3 119.9 ?
O5 C4 C5 124.30(9) ?
O5 C4 C3 114.49(9) ?
C5 C4 C3 121.21(9) ?
C4 C5 C6 117.26(9) ?
C4 C5 H5 121.4 ?
C6 C5 H5 121.4 ?
O1 C6 C5 113.57(9) ?
O1 C6 C1 122.18(9) ?
C5 C6 C1 124.25(9) ?
C8 C7 O1 120.86(9) ?
C8 C7 C10 127.85(9) ?
O1 C7 C10 111.28(8) ?
C7 C8 O3 119.31(9) ?
C7 C8 C9 122.34(9) ?
O3 C8 C9 118.17(9) ?
O2 C9 C1 125.09(10) ?
O2 C9 C8 120.41(9) ?
C1 C9 C8 114.50(9) ?
C11 C10 C15 118.88(10) ?
C11 C10 C7 119.91(9) ?
C15 C10 C7 121.17(9) ?
C12 C11 C10 120.56(10) ?
C12 C11 H11 119.7 ?
C10 C11 H11 119.7 ?
C11 C12 C13 120.07(10) ?
C11 C12 H12 120.0 ?
C13 C12 H12 120.0 ?
C14 C13 C12 119.74(10) ?
C14 C13 H13 120.1 ?
C12 C13 H13 120.1 ?
C15 C14 C13 120.42(10) ?
C15 C14 H14 119.8 ?
C13 C14 H14 119.8 ?
C14 C15 C10 120.33(10) ?
C14 C15 H15 119.8 ?
C10 C15 H15 119.8 ?
O3 C16 H16A 109.5 ?
O3 C16 H16B 109.5 ?
H16A C16 H16B 109.5 ?
O3 C16 H16C 109.5 ?
H16A C16 H16C 109.5 ?
H16B C16 H16C 109.5 ?
O4 C17 H17A 109.5 ?
O4 C17 H17B 109.5 ?
H17A C17 H17B 109.5 ?
O4 C17 H17C 109.5 ?
H17A C17 H17C 109.5 ?
H17B C17 H17C 109.5 ?
O5 C18 H18A 109.5 ?
O5 C18 H18B 109.5 ?
H18A C18 H18B 109.5 ?
O5 C18 H18C 109.5 ?
H18A C18 H18C 109.5 ?
H18B C18 H18C 109.5 ?

loop_
_geom_bond_atom_site_label_1
_geom_bond_atom_site_label_2
_geom_bond_distance
_geom_bond_publ_flag
O1 C6 1.3686(12) yes
O1 C7 1.3695(11) yes
O2 C9 1.2331(12) yes
O3 C8 1.3737(12) yes
O3 C16 1.4436(14) yes
O4 C2 1.3594(12) yes
O4 C17 1.4308(14) yes
O5 C4 1.3574(12) yes
O5 C18 1.4352(14) yes
C1 C6 1.3961(14) ?
C1 C2 1.4293(14) ?
C1 C9 1.4665(14) ?
C2 C3 1.3775(14) ?
C3 C4 1.4039(15) ?
C3 H3 0.93 ?
C4 C5 1.3838(14) ?
C5 C6 1.3961(14) ?
C5 H5 0.93 ?
C7 C8 1.3535(14) yes
C7 C10 1.4728(14) ?
C8 C9 1.4670(15) ?
C10 C11 1.3990(14) ?
C10 C15 1.4010(14) ?
C11 C12 1.3906(15) ?
C11 H11 0.93 ?
C12 C13 1.3913(15) ?
C12 H12 0.93 ?
C13 C14 1.3900(15) ?
C13 H13 0.93 ?
C14 C15 1.3878(15) ?
C14 H14 0.93 ?
C15 H15 0.93 ?
C16 H16A 0.96 ?
C16 H16B 0.96 ?
C16 H16C 0.96 ?
C17 H17A 0.96 ?
C17 H17B 0.96 ?
C17 H17C 0.96 ?
C18 H18A 0.96 ?
C18 H18B 0.96 ?
C18 H18C 0.96 ?

loop_
_geom_hbond_atom_site_label_D
_geom_hbond_atom_site_label_H
_geom_hbond_atom_site_label_A
_geom_hbond_site_symmetry_A
_geom_hbond_distance_DH
_geom_hbond_distance_HA
_geom_hbond_distance_DA
_geom_hbond_angle_DHA
_geom_hbond_publ_flag
C12 H12 O3 4_566 0.93 2.55 3.3419(15) 144 y
C13 H13 O2 2_745 0.93 2.37 3.2077(14) 150 y
C15 H15 O3 1_555 0.93 2.41 2.9072(14) 114 y
C16 H16B O2 1_555 0.96 2.44 2.9952(13) 117 y

loop_
_geom_torsion_atom_site_label_1
_geom_torsion_atom_site_label_2
_geom_torsion_atom_site_label_3
_geom_torsion_atom_site_label_4
_geom_torsion
_geom_torsion_publ_flag
C17 O4 C2 C3 0.76(15) yes
C17 O4 C2 C1 179.03(10) yes
C6 C1 C2 O4 -178.62(9) ?
C9 C1 C2 O4 1.15(15) ?
C6 C1 C2 C3 -0.31(15) ?
C9 C1 C2 C3 179.46(10) ?
O4 C2 C3 C4 178.47(9) ?
C1 C2 C3 C4 0.28(16) ?
C18 O5 C4 C5 -1.80(15) yes
C18 O5 C4 C3 177.47(9) yes
C2 C3 C4 O5 -178.61(9) ?
C2 C3 C4 C5 0.68(16) ?
O5 C4 C5 C6 177.69(9) ?
C3 C4 C5 C6 -1.53(15) ?
C7 O1 C6 C5 176.70(9) ?
C7 O1 C6 C1 -3.22(14) ?
C4 C5 C6 O1 -178.38(9) ?
C4 C5 C6 C1 1.54(15) ?
C2 C1 C6 O1 179.28(9) ?
C9 C1 C6 O1 -0.50(15) ?
C2 C1 C6 C5 -0.63(15) ?
C9 C1 C6 C5 179.59(9) ?
C6 O1 C7 C8 1.72(14) ?
C6 O1 C7 C10 -178.93(8) ?
O1 C7 C8 O3 178.58(9) ?
C10 C7 C8 O3 -0.65(17) ?
O1 C7 C8 C9 3.51(16) ?
C10 C7 C8 C9 -175.72(10) ?
C16 O3 C8 C7 117.65(11) yes
C16 O3 C8 C9 -67.07(12) yes
C6 C1 C9 O2 -174.17(10) ?
C2 C1 C9 O2 6.07(17) ?
C6 C1 C9 C8 5.15(14) ?
C2 C1 C9 C8 -174.61(9) ?
C7 C8 C9 O2 172.59(10) ?
O3 C8 C9 O2 -2.54(15) ?
C7 C8 C9 C1 -6.76(15) ?
O3 C8 C9 C1 178.11(9) ?
C8 C7 C10 C11 -148.30(11) ?
O1 C7 C10 C11 32.40(13) yes
C8 C7 C10 C15 33.91(16) yes
O1 C7 C10 C15 -145.38(10) ?
C15 C10 C11 C12 -0.84(16) ?
C7 C10 C11 C12 -178.67(10) ?
C10 C11 C12 C13 0.70(17) ?
C11 C12 C13 C14 -0.33(17) ?
C12 C13 C14 C15 0.10(17) ?
C13 C14 C15 C10 -0.25(16) ?
C11 C10 C15 C14 0.61(16) ?
C7 C10 C15 C14 178.42(10) ?

loop_
_cod_related_entry_id
_cod_related_entry_database
_cod_related_entry_code
1 ChemSpider 105354
